data_2224948
loop_
_publ_author_name
'Niaz, Monadi'
'Iran, Sheikhshoaie'
'Abdolreza, Rezaeifard'

_publ_section_title Methanoldioxido{1-[(2<i>RS</i>)-(2-oxidopropyl)iminomethyl]-2-naphtholato}molybdenium(VI)
_journal_coeditor_code FI2095
_journal_issue 2
_journal_name_full 'Acta Crystallographica Section E'
_journal_page_first m202
_journal_paper_doi 10.1107/S160053681000262X
_journal_volume 66
_journal_year 2010
_chemical_absolute_configuration ad
_chemical_formula_iupac '[Mo (C14 H13 N O2) O2 (C H4 O)]'
_chemical_formula_moiety 'C15 H17 Mo N O5'
_chemical_formula_sum 'C15 H17 Mo N O5'
_chemical_formula_weight 387.24
_chemical_name_systematic
;
Methanoldioxido{1-[(2<i>RS</i>)-(2-oxidopropyl)iminomethyl]-2-
naphtholato}molybdenium(VI)
;
_space_group_IT_number 14
_symmetry_cell_setting monoclinic
_symmetry_space_group_name_Hall '-P 2ybc'
_symmetry_space_group_name_H-M 'P 1 21/c 1'
_atom_sites_solution_hydrogens geom
_atom_sites_solution_primary direct
_atom_sites_solution_secondary direct
_audit_creation_method SHELXL-97
_cell_angle_alpha 90.00
_cell_angle_beta 93.9590(10)
_cell_angle_gamma 90.00
_cell_formula_units_Z 4
_cell_length_a 7.9064(5)
_cell_length_b 15.0780(10)
_cell_length_c 12.6796(8)
_cell_measurement_reflns_used 211
_cell_measurement_temperature 100(2)
_cell_measurement_theta_max 30
_cell_measurement_theta_min 3
_cell_volume 1507.96(17)
_computing_cell_refinement 'SAINT (Bruker, 2007)'
_computing_data_collection 'APEX2 (Bruker, 2007)'
_computing_data_reduction 'SAINT (Bruker, 2007)'
_computing_molecular_graphics 'SHELXTL (Sheldrick, 2008)'
_computing_publication_material 'SHELXTL (Sheldrick, 2008)'
_computing_structure_refinement 'SHELXL97 (Sheldrick, 2008)'
_computing_structure_solution 'SHELXS97 (Sheldrick, 2008)'
_diffrn_ambient_temperature 100(2)
_diffrn_measured_fraction_theta_full 1.000
_diffrn_measured_fraction_theta_max 1.000
_diffrn_measurement_device_type 'Bruker APEXII CCD area-detector'
_diffrn_measurement_method \w
_diffrn_radiation_monochromator graphite
_diffrn_radiation_source 'fine-focus sealed tube'
_diffrn_radiation_type MoK\a
_diffrn_radiation_wavelength 0.71073
_diffrn_reflns_av_R_equivalents 0.0263
_diffrn_reflns_av_sigmaI/netI 0.0213
_diffrn_reflns_limit_h_max 11
_diffrn_reflns_limit_h_min -11
_diffrn_reflns_limit_k_max 21
_diffrn_reflns_limit_k_min -21
_diffrn_reflns_limit_l_max 17
_diffrn_reflns_limit_l_min -17
_diffrn_reflns_number 18948
_diffrn_reflns_theta_full 30.00
_diffrn_reflns_theta_max 30.00
_diffrn_reflns_theta_min 2.10
_exptl_absorpt_coefficient_mu 0.893
_exptl_absorpt_correction_T_max 0.870
_exptl_absorpt_correction_T_min 0.849
_exptl_absorpt_correction_type multi-scan
_exptl_absorpt_process_details '(SADABS; Sheldrick, 1996)'
_exptl_crystal_colour 'pale yellow'
_exptl_crystal_density_diffrn 1.706
_exptl_crystal_density_method 'not measured'
_exptl_crystal_description prism
_exptl_crystal_F_000 784
_exptl_crystal_size_max 0.19
_exptl_crystal_size_mid 0.16
_exptl_crystal_size_min 0.16
_refine_diff_density_max 0.475
_refine_diff_density_min -0.652
_refine_ls_extinction_method none
_refine_ls_goodness_of_fit_ref 1.006
_refine_ls_hydrogen_treatment constr
_refine_ls_matrix_type full
_refine_ls_number_parameters 202
_refine_ls_number_reflns 4393
_refine_ls_number_restraints 0
_refine_ls_restrained_S_all 1.006
_refine_ls_R_factor_all 0.0273
_refine_ls_R_factor_gt 0.0227
_refine_ls_shift/su_max 0.008
_refine_ls_shift/su_mean 0.000
_refine_ls_structure_factor_coef Fsqd
_refine_ls_weighting_details
;
calc w=1/[\s^2^(Fo^2^)+(0.0248P)^2^+1.35P] where P=(Fo^2^+2Fc^2^)/3
;
_refine_ls_weighting_scheme calc
_refine_ls_wR_factor_gt 0.0535
_refine_ls_wR_factor_ref 0.0558
_reflns_number_gt 3951
_reflns_number_total 4393
_reflns_threshold_expression I>2\s(I)
_cod_data_source_file fi2095.cif
_cod_data_source_block I
_cod_depositor_comments
;
The following automatic conversions were performed:
'_symmetry_cell_setting' value 'Monoclinic' changed to 'monoclinic'
according to '/home/saulius/struct/CIF-dictionaries/cif_core.dic'
dictionary named 'cif_core.dic' version 2.4.1 from 2010-06-29.

Automatic conversion script
Id: cif_fix_enum 1527 2010-12-29 10:47:43Z saulius 

The following automatic conversions were performed:

'_symmetry_cell_setting' value 'Monoclinic' changed to 'monoclinic'
according to /home/saulius/struct/CIF-dictionaries/cif_core.dic
dictionary named 'cif_core.dic' version 2.4.1 from 2010-06-29.

Automatic conversion script
Id: cif_fix_values 1715 2011-07-08 13:25:40Z adriana 
;
_cod_original_sg_symbol_H-M 'P 21/c'
_cod_database_code 2224948
_cod_database_fobs_code 2224948

loop_
_symmetry_equiv_pos_as_xyz
'x, y, z'
'-x, y+1/2, -z+1/2'
'-x, -y, -z'
'x, -y-1/2, z-1/2'

loop_
_atom_site_type_symbol
_atom_site_label
_atom_site_fract_x
_atom_site_fract_y
_atom_site_fract_z
_atom_site_U_iso_or_equiv
_atom_site_adp_type
_atom_site_calc_flag
_atom_site_refinement_flags
_atom_site_occupancy
_atom_site_disorder_assembly
_atom_site_disorder_group
Mo Mo1 0.530764(16) 0.118564(9) 0.344992(10) 0.01228(4) Uani d . 1 . .
O O1 0.58279(14) 0.07661(8) 0.20452(9) 0.0154(2) Uani d . 1 . .
O O2 0.58637(14) 0.12750(7) 0.49712(9) 0.0149(2) Uani d . 1 . .
O O3 0.51942(15) 0.22791(8) 0.31257(10) 0.0203(2) Uani d . 1 . .
O O4 0.32656(14) 0.08304(9) 0.35495(10) 0.0197(2) Uani d . 1 . .
O O5 0.60141(16) -0.02912(8) 0.38095(10) 0.0191(2) Uani d . 1 . .
H H5O 0.5424 -0.0612 0.4195 0.029(6) Uiso d R 1 . .
N N1 0.81591(16) 0.11919(9) 0.36213(10) 0.0132(2) Uani d . 1 . .
C C1 0.86943(19) 0.12061(10) 0.17666(12) 0.0122(3) Uani d . 1 . .
C C2 0.70542(19) 0.09463(10) 0.14066(12) 0.0129(3) Uani d . 1 . .
C C3 0.6632(2) 0.08250(11) 0.03095(13) 0.0157(3) Uani d . 1 . .
H H3A 0.5510 0.0660 0.0072 0.019 Uiso calc R 1 . .
C C4 0.7821(2) 0.09422(11) -0.04064(13) 0.0178(3) Uani d . 1 . .
H H4A 0.7531 0.0827 -0.1133 0.021 Uiso calc R 1 . .
C C5 1.0683(2) 0.14082(12) -0.08389(13) 0.0197(3) Uani d . 1 . .
H H5A 1.0391 0.1293 -0.1565 0.024 Uiso calc R 1 . .
C C6 1.2258(2) 0.17414(12) -0.05370(14) 0.0219(3) Uani d . 1 . .
H H6A 1.3049 0.1859 -0.1051 0.026 Uiso calc R 1 . .
C C7 1.2691(2) 0.19074(11) 0.05381(14) 0.0191(3) Uani d . 1 . .
H H7A 1.3777 0.2143 0.0748 0.023 Uiso calc R 1 . .
C C8 1.15642(19) 0.17334(11) 0.12916(13) 0.0156(3) Uani d . 1 . .
H H8A 1.1883 0.1850 0.2014 0.019 Uiso calc R 1 . .
C C9 0.9488(2) 0.12333(11) -0.00845(12) 0.0152(3) Uani d . 1 . .
C C10 0.99294(19) 0.13813(10) 0.10045(12) 0.0126(3) Uani d . 1 . .
C C11 0.91962(19) 0.12357(10) 0.28859(12) 0.0138(3) Uani d . 1 . .
H H11A 1.0370 0.1291 0.3090 0.017 Uiso calc R 1 . .
C C12 0.8805(2) 0.11752(12) 0.47316(12) 0.0180(3) Uani d . 1 . .
H H12A 0.9898 0.1496 0.4824 0.022 Uiso calc R 1 . .
H H12B 0.8983 0.0556 0.4975 0.022 Uiso calc R 1 . .
C C13 0.7473(2) 0.16280(11) 0.53555(13) 0.0171(3) Uani d . 1 . .
H H13A 0.7493 0.2280 0.5215 0.021 Uiso calc R 1 . .
C C14 0.7770(2) 0.14687(12) 0.65327(13) 0.0207(3) Uani d . 1 . .
H H14A 0.6881 0.1765 0.6904 0.031 Uiso calc R 1 . .
H H14B 0.8879 0.1707 0.6782 0.031 Uiso calc R 1 . .
H H14C 0.7741 0.0830 0.6675 0.031 Uiso calc R 1 . .
C C15 0.6958(2) -0.08893(12) 0.32155(16) 0.0254(4) Uani d . 1 . .
H H15A 0.7596 -0.1296 0.3697 0.038 Uiso calc R 1 . .
H H15B 0.7749 -0.0555 0.2805 0.038 Uiso calc R 1 . .
H H15C 0.6182 -0.1230 0.2735 0.038 Uiso calc R 1 . .

loop_
_atom_site_aniso_label
_atom_site_aniso_U_11
_atom_site_aniso_U_22
_atom_site_aniso_U_33
_atom_site_aniso_U_12
_atom_site_aniso_U_13
_atom_site_aniso_U_23
Mo1 0.00938(6) 0.01464(7) 0.01329(7) 0.00158(5) 0.00413(4) 0.00367(5)
O1 0.0115(5) 0.0216(6) 0.0134(5) -0.0023(4) 0.0032(4) 0.0024(4)
O2 0.0145(5) 0.0171(5) 0.0139(5) -0.0004(4) 0.0057(4) 0.0014(4)
O3 0.0199(6) 0.0187(6) 0.0232(6) 0.0048(5) 0.0084(5) 0.0080(5)
O4 0.0122(5) 0.0270(6) 0.0203(6) -0.0003(5) 0.0038(4) 0.0053(5)
O5 0.0249(6) 0.0135(5) 0.0205(6) 0.0016(5) 0.0130(5) 0.0023(4)
N1 0.0117(6) 0.0159(6) 0.0121(6) 0.0016(5) 0.0018(4) 0.0015(5)
C1 0.0120(6) 0.0139(7) 0.0110(6) 0.0004(5) 0.0033(5) 0.0007(5)
C2 0.0122(6) 0.0129(7) 0.0138(7) 0.0002(5) 0.0040(5) 0.0010(5)
C3 0.0150(7) 0.0166(7) 0.0155(7) -0.0029(6) 0.0014(5) -0.0012(6)
C4 0.0195(8) 0.0217(8) 0.0125(7) -0.0011(6) 0.0024(6) -0.0024(6)
C5 0.0208(8) 0.0255(8) 0.0137(7) 0.0009(6) 0.0073(6) 0.0007(6)
C6 0.0201(8) 0.0260(9) 0.0212(8) -0.0014(7) 0.0118(6) 0.0013(7)
C7 0.0136(7) 0.0208(8) 0.0238(8) -0.0018(6) 0.0074(6) 0.0007(6)
C8 0.0127(7) 0.0180(7) 0.0164(7) -0.0005(5) 0.0032(6) 0.0007(6)
C9 0.0159(7) 0.0169(7) 0.0133(7) 0.0008(6) 0.0048(5) 0.0001(5)
C10 0.0129(6) 0.0120(7) 0.0132(7) 0.0006(5) 0.0043(5) 0.0015(5)
C11 0.0117(6) 0.0159(7) 0.0139(7) 0.0003(5) 0.0016(5) 0.0010(5)
C12 0.0143(7) 0.0290(8) 0.0109(7) 0.0033(6) 0.0019(5) -0.0001(6)
C13 0.0181(7) 0.0171(8) 0.0165(7) -0.0018(6) 0.0044(6) -0.0002(6)
C14 0.0238(8) 0.0252(8) 0.0135(7) -0.0032(7) 0.0038(6) -0.0015(6)
C15 0.0293(9) 0.0179(8) 0.0310(10) 0.0028(7) 0.0161(8) -0.0015(7)

loop_
_atom_type_symbol
_atom_type_description
_atom_type_scat_dispersion_real
_atom_type_scat_dispersion_imag
_atom_type_scat_source
C C 0.0033 0.0016 'International Tables Vol C Tables 4.2.6.8 and 6.1.1.4'
H H 0.0000 0.0000 'International Tables Vol C Tables 4.2.6.8 and 6.1.1.4'
N N 0.0061 0.0033 'International Tables Vol C Tables 4.2.6.8 and 6.1.1.4'
O O 0.0106 0.0060 'International Tables Vol C Tables 4.2.6.8 and 6.1.1.4'
Mo Mo -1.6832 0.6857 'International Tables Vol C Tables 4.2.6.8 and 6.1.1.4'

loop_
_geom_angle_atom_site_label_1
_geom_angle_atom_site_label_2
_geom_angle_atom_site_label_3
_geom_angle_site_symmetry_1
_geom_angle_site_symmetry_3
_geom_angle
_geom_angle_publ_flag
O3 Mo1 O4 . . 106.65(6) ?
O3 Mo1 O2 . . 100.16(6) ?
O4 Mo1 O2 . . 95.61(5) ?
O3 Mo1 O1 . . 95.98(5) ?
O4 Mo1 O1 . . 102.94(5) ?
O2 Mo1 O1 . . 150.75(5) ?
O3 Mo1 N1 . . 93.16(5) ?
O4 Mo1 N1 . . 159.54(5) ?
O2 Mo1 N1 . . 75.44(5) ?
O1 Mo1 N1 . . 79.48(5) ?
O3 Mo1 O5 . . 168.75(5) ?
O4 Mo1 O5 . . 84.34(5) ?
O2 Mo1 O5 . . 80.69(4) ?
O1 Mo1 O5 . . 78.88(4) ?
N1 Mo1 O5 . . 76.13(5) ?
C2 O1 Mo1 . . 133.87(10) ?
C13 O2 Mo1 . . 119.69(9) ?
C15 O5 Mo1 . . 129.06(10) ?
C15 O5 H5O . . 105.9 ?
Mo1 O5 H5O . . 121.4 ?
C11 N1 C12 . . 120.05(13) ?
C11 N1 Mo1 . . 127.98(11) ?
C12 N1 Mo1 . . 111.93(9) ?
C2 C1 C10 . . 119.11(14) ?
C2 C1 C11 . . 120.87(13) ?
C10 C1 C11 . . 119.86(13) ?
O1 C2 C1 . . 123.69(14) ?
O1 C2 C3 . . 115.93(14) ?
C1 C2 C3 . . 120.34(14) ?
C4 C3 C2 . . 120.66(15) ?
C4 C3 H3A . . 119.7 ?
C2 C3 H3A . . 119.7 ?
C3 C4 C9 . . 121.14(15) ?
C3 C4 H4A . . 119.4 ?
C9 C4 H4A . . 119.4 ?
C6 C5 C9 . . 121.00(16) ?
C6 C5 H5A . . 119.5 ?
C9 C5 H5A . . 119.5 ?
C5 C6 C7 . . 119.43(15) ?
C5 C6 H6A . . 120.3 ?
C7 C6 H6A . . 120.3 ?
C8 C7 C6 . . 120.91(16) ?
C8 C7 H7A . . 119.5 ?
C6 C7 H7A . . 119.5 ?
C7 C8 C10 . . 120.96(15) ?
C7 C8 H8A . . 119.5 ?
C10 C8 H8A . . 119.5 ?
C5 C9 C10 . . 119.88(15) ?
C5 C9 C4 . . 120.82(15) ?
C10 C9 C4 . . 119.25(14) ?
C9 C10 C8 . . 117.79(13) ?
C9 C10 C1 . . 119.36(14) ?
C8 C10 C1 . . 122.80(14) ?
N1 C11 C1 . . 124.35(14) ?
N1 C11 H11A . . 117.8 ?
C1 C11 H11A . . 117.8 ?
N1 C12 C13 . . 106.52(13) ?
N1 C12 H12A . . 110.4 ?
C13 C12 H12A . . 110.4 ?
N1 C12 H12B . . 110.4 ?
C13 C12 H12B . . 110.4 ?
H12A C12 H12B . . 108.6 ?
O2 C13 C14 . . 110.47(13) ?
O2 C13 C12 . . 106.65(13) ?
C14 C13 C12 . . 112.07(14) ?
O2 C13 H13A . . 109.2 ?
C14 C13 H13A . . 109.2 ?
C12 C13 H13A . . 109.2 ?
C13 C14 H14A . . 109.5 ?
C13 C14 H14B . . 109.5 ?
H14A C14 H14B . . 109.5 ?
C13 C14 H14C . . 109.5 ?
H14A C14 H14C . . 109.5 ?
H14B C14 H14C . . 109.5 ?
O5 C15 H15A . . 109.5 ?
O5 C15 H15B . . 109.5 ?
H15A C15 H15B . . 109.5 ?
O5 C15 H15C . . 109.5 ?
H15A C15 H15C . . 109.5 ?
H15B C15 H15C . . 109.5 ?

loop_
_geom_bond_atom_site_label_1
_geom_bond_atom_site_label_2
_geom_bond_site_symmetry_2
_geom_bond_distance
_geom_bond_publ_flag
Mo1 O3 . 1.7001(12) ?
Mo1 O4 . 1.7140(12) ?
Mo1 O2 . 1.9533(11) ?
Mo1 O1 . 1.9604(11) ?
Mo1 N1 . 2.2500(13) ?
Mo1 O5 . 2.3331(12) ?
O1 C2 . 1.3334(18) ?
O2 C13 . 1.433(2) ?
O5 C15 . 1.420(2) ?
O5 H5O . 0.8499 ?
N1 C11 . 1.2852(19) ?
N1 C12 . 1.464(2) ?
C1 C2 . 1.401(2) ?
C1 C10 . 1.445(2) ?
C1 C11 . 1.448(2) ?
C2 C3 . 1.420(2) ?
C3 C4 . 1.362(2) ?
C3 H3A . 0.9500 ?
C4 C9 . 1.422(2) ?
C4 H4A . 0.9500 ?
C5 C6 . 1.373(2) ?
C5 C9 . 1.415(2) ?
C5 H5A . 0.9500 ?
C6 C7 . 1.405(3) ?
C6 H6A . 0.9500 ?
C7 C8 . 1.376(2) ?
C7 H7A . 0.9500 ?
C8 C10 . 1.421(2) ?
C8 H8A . 0.9500 ?
C9 C10 . 1.418(2) ?
C11 H11A . 0.9500 ?
C12 C13 . 1.522(2) ?
C12 H12A . 0.9900 ?
C12 H12B . 0.9900 ?
C13 C14 . 1.514(2) ?
C13 H13A . 1.0000 ?
C14 H14A . 0.9800 ?
C14 H14B . 0.9800 ?
C14 H14C . 0.9800 ?
C15 H15A . 0.9800 ?
C15 H15B . 0.9800 ?
C15 H15C . 0.9800 ?

loop_
_geom_hbond_atom_site_label_D
_geom_hbond_atom_site_label_H
_geom_hbond_atom_site_label_A
_geom_hbond_site_symmetry_A
_geom_hbond_distance_DH
_geom_hbond_distance_HA
_geom_hbond_distance_DA
_geom_hbond_angle_DHA
O5 H5O O2 3_656 0.85 1.82 2.6667(16) 179

loop_
_geom_torsion_atom_site_label_1
_geom_torsion_atom_site_label_2
_geom_torsion_atom_site_label_3
_geom_torsion_atom_site_label_4
_geom_torsion_site_symmetry_1
_geom_torsion_site_symmetry_2
_geom_torsion_site_symmetry_3
_geom_torsion_site_symmetry_4
_geom_torsion
_geom_torsion_publ_flag
O3 Mo1 O1 C2 . . . . 57.22(14) ?
O4 Mo1 O1 C2 . . . . 165.86(14) ?
O2 Mo1 O1 C2 . . . . -66.15(18) ?
N1 Mo1 O1 C2 . . . . -34.90(14) ?
O5 Mo1 O1 C2 . . . . -112.66(14) ?
O3 Mo1 O2 C13 . . . . -66.97(11) ?
O4 Mo1 O2 C13 . . . . -175.04(11) ?
O1 Mo1 O2 C13 . . . . 55.48(15) ?
N1 Mo1 O2 C13 . . . . 23.68(11) ?
O5 Mo1 O2 C13 . . . . 101.65(11) ?
O3 Mo1 O5 C15 . . . . -43.8(3) ?
O4 Mo1 O5 C15 . . . . 124.28(15) ?
O2 Mo1 O5 C15 . . . . -139.07(15) ?
O1 Mo1 O5 C15 . . . . 19.88(15) ?
N1 Mo1 O5 C15 . . . . -61.89(15) ?
O3 Mo1 N1 C11 . . . . -72.74(14) ?
O4 Mo1 N1 C11 . . . . 121.60(18) ?
O2 Mo1 N1 C11 . . . . -172.43(14) ?
O1 Mo1 N1 C11 . . . . 22.76(13) ?
O5 Mo1 N1 C11 . . . . 103.77(14) ?
O3 Mo1 N1 C12 . . . . 104.86(11) ?
O4 Mo1 N1 C12 . . . . -60.8(2) ?
O2 Mo1 N1 C12 . . . . 5.18(10) ?
O1 Mo1 N1 C12 . . . . -159.63(11) ?
O5 Mo1 N1 C12 . . . . -78.62(11) ?
Mo1 O1 C2 C1 . . . . 29.3(2) ?
Mo1 O1 C2 C3 . . . . -153.24(12) ?
C10 C1 C2 O1 . . . . 179.71(14) ?
C11 C1 C2 O1 . . . . 4.4(2) ?
C10 C1 C2 C3 . . . . 2.3(2) ?
C11 C1 C2 C3 . . . . -173.00(14) ?
O1 C2 C3 C4 . . . . -176.28(15) ?
C1 C2 C3 C4 . . . . 1.3(2) ?
C2 C3 C4 C9 . . . . -3.3(3) ?
C9 C5 C6 C7 . . . . 0.3(3) ?
C5 C6 C7 C8 . . . . 0.6(3) ?
C6 C7 C8 C10 . . . . 0.0(3) ?
C6 C5 C9 C10 . . . . -1.6(3) ?
C6 C5 C9 C4 . . . . 175.93(17) ?
C3 C4 C9 C5 . . . . -175.91(16) ?
C3 C4 C9 C10 . . . . 1.6(2) ?
C5 C9 C10 C8 . . . . 2.1(2) ?
C4 C9 C10 C8 . . . . -175.50(15) ?
C5 C9 C10 C1 . . . . 179.57(15) ?
C4 C9 C10 C1 . . . . 2.0(2) ?
C7 C8 C10 C9 . . . . -1.3(2) ?
C7 C8 C10 C1 . . . . -178.68(15) ?
C2 C1 C10 C9 . . . . -3.9(2) ?
C11 C1 C10 C9 . . . . 171.46(14) ?
C2 C1 C10 C8 . . . . 173.43(15) ?
C11 C1 C10 C8 . . . . -11.2(2) ?
C12 N1 C11 C1 . . . . 176.40(15) ?
Mo1 N1 C11 C1 . . . . -6.2(2) ?
C2 C1 C11 N1 . . . . -13.1(2) ?
C10 C1 C11 N1 . . . . 171.56(15) ?
C11 N1 C12 C13 . . . . 148.93(15) ?
Mo1 N1 C12 C13 . . . . -28.89(15) ?
Mo1 O2 C13 C14 . . . . -168.83(10) ?
Mo1 O2 C13 C12 . . . . -46.80(15) ?
N1 C12 C13 O2 . . . . 45.45(16) ?
N1 C12 C13 C14 . . . . 166.45(13) ?
